data_2235626
loop_
_publ_author_name
'Caracelli, Ignez'
'Olivato, Paulo R.'
'Cerqueira, Jr, Carlos R.'
'Santos, Jean M. M.'
'Ng, Seik Weng'
'Tiekink, Edward R. T.'

_publ_section_title
;
 3,3-Bis[(4-methoxyphenyl)sulfanyl]-1-methylpiperidin-2-one
;
_journal_coeditor_code SU2445
_journal_issue 7
_journal_name_full 'Acta Crystallographica Section E'
_journal_page_first o2076
_journal_page_last o2077
_journal_paper_doi 10.1107/S1600536812025202
_journal_volume 68
_journal_year 2012
_chemical_formula_iupac 'C20 H23 N O3 S2'
_chemical_formula_moiety 'C20 H23 N O3 S2'
_chemical_formula_sum 'C20 H23 N O3 S2'
_chemical_formula_weight 389.53
_chemical_name_systematic
;
3,3-Bis[(4-methoxyphenyl)sulfanyl]-1-methylpiperidin-2-one
;
_space_group_IT_number 14
_symmetry_cell_setting monoclinic
_symmetry_space_group_name_Hall '-P 2yn'
_symmetry_space_group_name_H-M 'P 1 21/n 1'
_atom_sites_solution_hydrogens geom
_atom_sites_solution_primary direct
_atom_sites_solution_secondary difmap
_audit_creation_method SHELXL-97
_cell_angle_alpha 90.00
_cell_angle_beta 91.0180(10)
_cell_angle_gamma 90.00
_cell_formula_units_Z 4
_cell_length_a 8.58020(10)
_cell_length_b 9.47440(10)
_cell_length_c 23.3732(2)
_cell_measurement_reflns_used 4644
_cell_measurement_temperature 100(2)
_cell_measurement_theta_max 74.3
_cell_measurement_theta_min 3.8
_cell_volume 1899.76(3)
_computing_cell_refinement 'CrysAlis PRO (Agilent, 2011)'
_computing_data_collection 'CrysAlis PRO (Agilent, 2011)'
_computing_data_reduction 'CrysAlis PRO (Agilent, 2011)'
_computing_molecular_graphics
;
ORTEP-3 (Farrugia, 1997), DIAMOND (Brandenburg, 2006)
and MarvinSketch (Chemaxon, 2009)
;
_computing_publication_material 'publCIF (Westrip, 2010)'
_computing_structure_refinement 'SHELXL97 (Sheldrick, 2008)'
_computing_structure_solution 'SIR92 (Altomare <i>et al.</i>, 1999)'
_diffrn_ambient_temperature 100(2)
_diffrn_detector_area_resol_mean 10.4041
_diffrn_measured_fraction_theta_full 0.971
_diffrn_measured_fraction_theta_max 0.971
_diffrn_measurement_device_type 'Agilent SuperNova Dual (Cu at zero) Atlas detector'
_diffrn_measurement_method \w
_diffrn_radiation_monochromator graphite
_diffrn_radiation_source 'fine-focus sealed tube'
_diffrn_radiation_type CuK\a
_diffrn_radiation_wavelength 1.54184
_diffrn_reflns_av_R_equivalents 0.0162
_diffrn_reflns_av_sigmaI/netI 0.0220
_diffrn_reflns_limit_h_max 10
_diffrn_reflns_limit_h_min -9
_diffrn_reflns_limit_k_max 11
_diffrn_reflns_limit_k_min -7
_diffrn_reflns_limit_l_max 28
_diffrn_reflns_limit_l_min -28
_diffrn_reflns_number 7011
_diffrn_reflns_theta_full 74.45
_diffrn_reflns_theta_max 74.45
_diffrn_reflns_theta_min 3.78
_diffrn_standards_number 0
_exptl_absorpt_coefficient_mu 2.703
_exptl_absorpt_correction_T_max 0.614
_exptl_absorpt_correction_T_min 0.498
_exptl_absorpt_correction_type multi-scan
_exptl_absorpt_process_details '(CrysAlis PRO; Agilent, 2011)'
_exptl_crystal_colour colourless
_exptl_crystal_density_diffrn 1.362
_exptl_crystal_density_method 'not measured'
_exptl_crystal_description prism
_exptl_crystal_F_000 824
_exptl_crystal_size_max 0.30
_exptl_crystal_size_mid 0.25
_exptl_crystal_size_min 0.20
_refine_diff_density_max 0.252
_refine_diff_density_min -0.351
_refine_ls_extinction_method none
_refine_ls_goodness_of_fit_ref 1.055
_refine_ls_hydrogen_treatment constr
_refine_ls_matrix_type full
_refine_ls_number_parameters 238
_refine_ls_number_reflns 3763
_refine_ls_number_restraints 0
_refine_ls_restrained_S_all 1.055
_refine_ls_R_factor_all 0.0317
_refine_ls_R_factor_gt 0.0291
_refine_ls_shift/su_max 0.000
_refine_ls_shift/su_mean 0.000
_refine_ls_structure_factor_coef Fsqd
_refine_ls_weighting_details 'calc w=1/[\s^2^(Fo^2^)+(0.0385P)^2^+0.7353P] where P=(Fo^2^+2Fc^2^)/3'
_refine_ls_weighting_scheme calc
_refine_ls_wR_factor_gt 0.0745
_refine_ls_wR_factor_ref 0.0763
_reflns_number_gt 3484
_reflns_number_total 3763
_reflns_threshold_expression >2\s(I)
_cod_data_source_file su2445.cif
_cod_data_source_block I
_cod_original_sg_symbol_H-M 'P 21/n'
_cod_database_code 2235626
_cod_database_fobs_code 2235626

loop_
_symmetry_equiv_pos_as_xyz
'x, y, z'
'-x+1/2, y+1/2, -z+1/2'
'-x, -y, -z'
'x-1/2, -y-1/2, z-1/2'

loop_
_atom_site_type_symbol
_atom_site_label
_atom_site_fract_x
_atom_site_fract_y
_atom_site_fract_z
_atom_site_U_iso_or_equiv
_atom_site_adp_type
_atom_site_calc_flag
_atom_site_refinement_flags
_atom_site_occupancy
_atom_site_symmetry_multiplicity
C C1 0.65880(15) 0.88587(14) 0.83750(5) 0.0156(3) Uani d . 1 1
C C2 0.55775(15) 0.79082(13) 0.79859(5) 0.0149(3) Uani d . 1 1
C C3 0.64992(16) 0.68485(14) 0.76382(6) 0.0171(3) Uani d . 1 1
H H3A 0.6783 0.6030 0.7882 0.021 Uiso calc R 1 1
H H3B 0.5846 0.6503 0.7314 0.021 Uiso calc R 1 1
C C4 0.79668(16) 0.75248(15) 0.74115(6) 0.0201(3) Uani d . 1 1
H H4A 0.8519 0.6850 0.7163 0.024 Uiso calc R 1 1
H H4B 0.7693 0.8368 0.7181 0.024 Uiso calc R 1 1
C C5 0.90077(17) 0.79433(16) 0.79111(6) 0.0234(3) Uani d . 1 1
H H5A 0.9456 0.7084 0.8090 0.028 Uiso calc R 1 1
H H5B 0.9880 0.8526 0.7771 0.028 Uiso calc R 1 1
C C6 0.90807(18) 0.95375(17) 0.87618(7) 0.0280(3) Uani d . 1 1
H H6A 0.8835 0.9215 0.9148 0.042 Uiso calc R 1 1
H H6B 0.8841 1.0545 0.8726 0.042 Uiso calc R 1 1
H H6C 1.0191 0.9385 0.8692 0.042 Uiso calc R 1 1
C C7 0.39879(16) 0.82787(14) 0.69129(5) 0.0164(3) Uani d . 1 1
C C8 0.48089(16) 0.85797(15) 0.64178(6) 0.0197(3) Uani d . 1 1
H H8 0.5623 0.9259 0.6429 0.024 Uiso calc R 1 1
C C9 0.44427(17) 0.78940(15) 0.59104(6) 0.0205(3) Uani d . 1 1
H H9 0.5007 0.8103 0.5575 0.025 Uiso calc R 1 1
C C10 0.32476(16) 0.68970(14) 0.58905(5) 0.0166(3) Uani d . 1 1
C C11 0.24152(15) 0.65820(14) 0.63809(6) 0.0161(3) Uani d . 1 1
H H11 0.1602 0.5902 0.6369 0.019 Uiso calc R 1 1
C C12 0.27956(15) 0.72801(14) 0.68886(6) 0.0169(3) Uani d . 1 1
H H12 0.2232 0.7072 0.7225 0.020 Uiso calc R 1 1
C C13 0.52232(15) 0.59131(14) 0.88711(6) 0.0167(3) Uani d . 1 1
C C14 0.52403(16) 0.44562(15) 0.87749(6) 0.0192(3) Uani d . 1 1
H H14 0.4702 0.4078 0.8451 0.023 Uiso calc R 1 1
C C15 0.60328(16) 0.35581(15) 0.91466(6) 0.0208(3) Uani d . 1 1
H H15 0.6035 0.2570 0.9078 0.025 Uiso calc R 1 1
C C16 0.68264(15) 0.41136(15) 0.96214(6) 0.0181(3) Uani d . 1 1
C C17 0.68445(16) 0.55632(15) 0.97184(6) 0.0185(3) Uani d . 1 1
H H17 0.7409 0.5942 1.0036 0.022 Uiso calc R 1 1
C C18 0.60273(16) 0.64528(15) 0.93459(6) 0.0184(3) Uani d . 1 1
H H18 0.6018 0.7440 0.9416 0.022 Uiso calc R 1 1
C C19 0.18049(18) 0.52401(17) 0.53274(6) 0.0269(3) Uani d . 1 1
H H19A 0.1766 0.4858 0.4938 0.040 Uiso calc R 1 1
H H19B 0.0803 0.5681 0.5414 0.040 Uiso calc R 1 1
H H19C 0.2015 0.4475 0.5600 0.040 Uiso calc R 1 1
C C20 0.84281(17) 0.36600(17) 1.04494(6) 0.0247(3) Uani d . 1 1
H H20A 0.8842 0.2863 1.0672 0.037 Uiso calc R 1 1
H H20B 0.7759 0.4237 1.0692 0.037 Uiso calc R 1 1
H H20C 0.9294 0.4236 1.0312 0.037 Uiso calc R 1 1
N N 0.81502(13) 0.87439(12) 0.83427(5) 0.0190(2) Uani d . 1 1
O O1 0.59763(11) 0.96898(10) 0.87087(4) 0.0203(2) Uani d . 1 1
O O2 0.30155(12) 0.62711(11) 0.53720(4) 0.0226(2) Uani d . 1 1
O O3 0.75382(12) 0.31405(11) 0.99716(4) 0.0225(2) Uani d . 1 1
S S1 0.44547(4) 0.92077(3) 0.755059(13) 0.01775(9) Uani d . 1 1
S S2 0.40881(4) 0.70322(4) 0.841568(14) 0.01771(9) Uani d . 1 1

loop_
_atom_site_aniso_label
_atom_site_aniso_U_11
_atom_site_aniso_U_22
_atom_site_aniso_U_33
_atom_site_aniso_U_12
_atom_site_aniso_U_13
_atom_site_aniso_U_23
C1 0.0190(6) 0.0141(6) 0.0138(6) -0.0017(5) 0.0000(5) 0.0019(5)
C2 0.0174(6) 0.0146(6) 0.0127(6) -0.0002(5) 0.0004(5) 0.0012(5)
C3 0.0229(7) 0.0139(6) 0.0146(6) 0.0017(5) 0.0006(5) -0.0001(5)
C4 0.0243(7) 0.0181(7) 0.0181(7) 0.0040(6) 0.0066(5) 0.0011(5)
C5 0.0194(7) 0.0217(7) 0.0292(8) 0.0019(6) 0.0043(6) -0.0015(6)
C6 0.0228(7) 0.0278(8) 0.0330(8) -0.0062(6) -0.0067(6) -0.0042(7)
C7 0.0195(6) 0.0153(6) 0.0142(6) 0.0019(5) -0.0028(5) 0.0010(5)
C8 0.0218(7) 0.0185(7) 0.0188(7) -0.0047(5) -0.0028(5) 0.0046(5)
C9 0.0229(7) 0.0249(7) 0.0136(6) -0.0032(6) 0.0013(5) 0.0053(5)
C10 0.0189(6) 0.0169(6) 0.0139(6) 0.0023(5) -0.0025(5) 0.0014(5)
C11 0.0148(6) 0.0164(6) 0.0170(6) 0.0006(5) -0.0014(5) 0.0018(5)
C12 0.0164(6) 0.0192(7) 0.0151(6) 0.0022(5) 0.0013(5) 0.0023(5)
C13 0.0170(6) 0.0192(6) 0.0141(6) -0.0030(5) 0.0028(5) 0.0022(5)
C14 0.0214(7) 0.0215(7) 0.0149(6) -0.0061(6) 0.0018(5) -0.0002(5)
C15 0.0236(7) 0.0176(7) 0.0213(7) -0.0041(5) 0.0051(5) 0.0002(5)
C16 0.0162(6) 0.0218(7) 0.0165(6) -0.0004(5) 0.0044(5) 0.0048(5)
C17 0.0198(6) 0.0221(7) 0.0136(6) -0.0032(5) 0.0013(5) -0.0002(5)
C18 0.0216(7) 0.0180(7) 0.0157(6) -0.0024(5) 0.0029(5) -0.0007(5)
C19 0.0302(8) 0.0282(8) 0.0223(7) -0.0073(7) -0.0015(6) -0.0068(6)
C20 0.0228(7) 0.0324(8) 0.0187(7) -0.0002(6) 0.0004(5) 0.0074(6)
N 0.0175(6) 0.0182(6) 0.0212(6) -0.0028(5) -0.0003(4) -0.0020(5)
O1 0.0235(5) 0.0196(5) 0.0178(5) 0.0006(4) -0.0007(4) -0.0053(4)
O2 0.0264(5) 0.0271(5) 0.0143(5) -0.0055(4) -0.0002(4) -0.0029(4)
O3 0.0241(5) 0.0221(5) 0.0213(5) 0.0003(4) -0.0003(4) 0.0063(4)
S1 0.02349(18) 0.01403(16) 0.01560(16) 0.00191(12) -0.00321(12) -0.00080(11)
S2 0.01626(16) 0.02082(17) 0.01604(16) -0.00271(12) 0.00022(12) 0.00262(12)

loop_
_atom_type_symbol
_atom_type_description
_atom_type_scat_dispersion_real
_atom_type_scat_dispersion_imag
_atom_type_scat_source
C C 0.0181 0.0091 'International Tables Vol C Tables 4.2.6.8 and 6.1.1.4'
H H 0.0000 0.0000 'International Tables Vol C Tables 4.2.6.8 and 6.1.1.4'
N N 0.0311 0.0180 'International Tables Vol C Tables 4.2.6.8 and 6.1.1.4'
O O 0.0492 0.0322 'International Tables Vol C Tables 4.2.6.8 and 6.1.1.4'
S S 0.3331 0.5567 'International Tables Vol C Tables 4.2.6.8 and 6.1.1.4'

loop_
_geom_angle_atom_site_label_1
_geom_angle_atom_site_label_2
_geom_angle_atom_site_label_3
_geom_angle
O1 C1 N 121.47(12)
O1 C1 C2 120.46(12)
N C1 C2 118.07(11)
C3 C2 C1 114.17(11)
C3 C2 S2 111.53(9)
C1 C2 S2 109.37(9)
C3 C2 S1 114.48(9)
C1 C2 S1 102.57(8)
S2 C2 S1 103.89(7)
C4 C3 C2 110.50(11)
C4 C3 H3A 109.5
C2 C3 H3A 109.5
C4 C3 H3B 109.5
C2 C3 H3B 109.5
H3A C3 H3B 108.1
C5 C4 C3 108.91(11)
C5 C4 H4A 109.9
C3 C4 H4A 109.9
C5 C4 H4B 109.9
C3 C4 H4B 109.9
H4A C4 H4B 108.3
N C5 C4 111.70(11)
N C5 H5A 109.3
C4 C5 H5A 109.3
N C5 H5B 109.3
C4 C5 H5B 109.3
H5A C5 H5B 107.9
N C6 H6A 109.5
N C6 H6B 109.5
H6A C6 H6B 109.5
N C6 H6C 109.5
H6A C6 H6C 109.5
H6B C6 H6C 109.5
C12 C7 C8 119.09(12)
C12 C7 S1 121.77(10)
C8 C7 S1 119.12(10)
C9 C8 C7 120.31(13)
C9 C8 H8 119.8
C7 C8 H8 119.8
C8 C9 C10 120.16(13)
C8 C9 H9 119.9
C10 C9 H9 119.9
O2 C10 C11 124.76(12)
O2 C10 C9 114.89(12)
C11 C10 C9 120.33(12)
C12 C11 C10 118.92(12)
C12 C11 H11 120.5
C10 C11 H11 120.5
C11 C12 C7 121.19(12)
C11 C12 H12 119.4
C7 C12 H12 119.4
C18 C13 C14 118.93(13)
C18 C13 S2 121.03(11)
C14 C13 S2 119.92(11)
C15 C14 C13 120.77(13)
C15 C14 H14 119.6
C13 C14 H14 119.6
C14 C15 C16 119.63(13)
C14 C15 H15 120.2
C16 C15 H15 120.2
O3 C16 C17 124.28(13)
O3 C16 C15 115.33(12)
C17 C16 C15 120.38(13)
C16 C17 C18 119.43(13)
C16 C17 H17 120.3
C18 C17 H17 120.3
C17 C18 C13 120.84(13)
C17 C18 H18 119.6
C13 C18 H18 119.6
O2 C19 H19A 109.5
O2 C19 H19B 109.5
H19A C19 H19B 109.5
O2 C19 H19C 109.5
H19A C19 H19C 109.5
H19B C19 H19C 109.5
O3 C20 H20A 109.5
O3 C20 H20B 109.5
H20A C20 H20B 109.5
O3 C20 H20C 109.5
H20A C20 H20C 109.5
H20B C20 H20C 109.5
C1 N C6 116.94(12)
C1 N C5 126.17(12)
C6 N C5 116.84(12)
C10 O2 C19 117.24(11)
C16 O3 C20 117.50(11)
C7 S1 C2 103.84(6)
C13 S2 C2 102.56(6)

loop_
_geom_bond_atom_site_label_1
_geom_bond_atom_site_label_2
_geom_bond_distance
C1 O1 1.2323(16)
C1 N 1.3483(17)
C1 C2 1.5368(18)
C2 C3 1.5220(18)
C2 S2 1.8376(13)
C2 S1 1.8558(13)
C3 C4 1.5168(19)
C3 H3A 0.9900
C3 H3B 0.9900
C4 C5 1.510(2)
C4 H4A 0.9900
C4 H4B 0.9900
C5 N 1.4700(18)
C5 H5A 0.9900
C5 H5B 0.9900
C6 N 1.4610(18)
C6 H6A 0.9800
C6 H6B 0.9800
C6 H6C 0.9800
C7 C12 1.3939(19)
C7 C8 1.3947(19)
C7 S1 1.7708(13)
C8 C9 1.3835(19)
C8 H8 0.9500
C9 C10 1.394(2)
C9 H9 0.9500
C10 O2 1.3607(16)
C10 C11 1.3936(18)
C11 C12 1.3922(18)
C11 H11 0.9500
C12 H12 0.9500
C13 C18 1.3935(18)
C13 C14 1.3986(19)
C13 S2 1.7801(14)
C14 C15 1.386(2)
C14 H14 0.9500
C15 C16 1.395(2)
C15 H15 0.9500
C16 O3 1.3694(16)
C16 C17 1.392(2)
C17 C18 1.3923(19)
C17 H17 0.9500
C18 H18 0.9500
C19 O2 1.4283(18)
C19 H19A 0.9800
C19 H19B 0.9800
C19 H19C 0.9800
C20 O3 1.4290(17)
C20 H20A 0.9800
C20 H20B 0.9800
C20 H20C 0.9800

loop_
_geom_hbond_atom_site_label_D
_geom_hbond_atom_site_label_H
_geom_hbond_atom_site_label_A
_geom_hbond_site_symmetry_A
_geom_hbond_distance_DH
_geom_hbond_distance_HA
_geom_hbond_distance_DA
_geom_hbond_angle_DHA
C11 H11 O1 2_546 0.95 2.50 3.4211(16) 165
C9 H9 O3 2_656 0.95 2.48 3.3473(17) 151
C6 H6b Cg1 2_656 0.98 2.93 3.5232(17) 120

loop_
_geom_torsion_atom_site_label_1
_geom_torsion_atom_site_label_2
_geom_torsion_atom_site_label_3
_geom_torsion_atom_site_label_4
_geom_torsion
O1 C1 C2 C3 -174.73(12)
N C1 C2 C3 4.69(17)
O1 C1 C2 S2 -48.98(15)
N C1 C2 S2 130.43(11)
O1 C1 C2 S1 60.84(14)
N C1 C2 S1 -119.75(11)
C1 C2 C3 C4 -40.74(15)
S2 C2 C3 C4 -165.34(9)
S1 C2 C3 C4 77.07(12)
C2 C3 C4 C5 63.62(14)
C3 C4 C5 N -49.55(15)
C12 C7 C8 C9 0.0(2)
S1 C7 C8 C9 -178.44(11)
C7 C8 C9 C10 0.1(2)
C8 C9 C10 O2 -178.68(12)
C8 C9 C10 C11 -0.1(2)
O2 C10 C11 C12 178.54(12)
C9 C10 C11 C12 0.1(2)
C10 C11 C12 C7 -0.1(2)
C8 C7 C12 C11 0.1(2)
S1 C7 C12 C11 178.42(10)
C18 C13 C14 C15 0.5(2)
S2 C13 C14 C15 -175.69(10)
C13 C14 C15 C16 -0.2(2)
C14 C15 C16 O3 178.31(12)
C14 C15 C16 C17 -0.9(2)
O3 C16 C17 C18 -177.42(12)
C15 C16 C17 C18 1.8(2)
C16 C17 C18 C13 -1.5(2)
C14 C13 C18 C17 0.4(2)
S2 C13 C18 C17 176.48(10)
O1 C1 N C6 6.26(19)
C2 C1 N C6 -173.14(12)
O1 C1 N C5 -171.00(13)
C2 C1 N C5 9.59(19)
C4 C5 N C1 13.72(19)
C4 C5 N C6 -163.55(12)
C11 C10 O2 C19 1.48(19)
C9 C10 O2 C19 179.98(13)
C17 C16 O3 C20 -3.66(19)
C15 C16 O3 C20 177.13(12)
C12 C7 S1 C2 77.37(12)
C8 C7 S1 C2 -104.27(11)
C3 C2 S1 C7 30.09(11)
C1 C2 S1 C7 154.33(8)
S2 C2 S1 C7 -91.77(7)
C18 C13 S2 C2 77.44(12)
C14 C13 S2 C2 -106.48(11)
C3 C2 S2 C13 61.21(10)
C1 C2 S2 C13 -66.04(10)
S1 C2 S2 C13 -174.98(6)

loop_
_cod_related_entry_id
_cod_related_entry_database
_cod_related_entry_code
1 ChemSpider 30657915
